data_7212002
loop_
_publ_author_name
'Lemmerer, Andreas'
'Billing, David G.'

_publ_section_title
;
 Effect of heteroatoms in the inorganic--organic layered perovskite-type
 hybrids [(ZCnH2nNH3)2PbI4], n = 2, 3, 4, 5, 6; Z = OH, Br and I; and
 [(H3NC2H4S2C2H4NH3)PbI4]
;
_journal_issue 4
_journal_name_full CrystEngComm
_journal_page_first 1290
_journal_paper_doi 10.1039/b917824d
_journal_volume 12
_journal_year 2010
_chemical_formula_moiety 'I4 Pb, 2(C3 H10 N O)'
_chemical_formula_sum 'C6 H20 I4 N2 O2 Pb'
_chemical_formula_weight 867.03
_chemical_name_common bis(3-propanolammonium)tetraiodoplumbate(ii)
_chemical_name_systematic
;
bis(3-propanolammonium)tetraiodoplumbate(II)
;
_space_group_IT_number 14
_symmetry_cell_setting monoclinic
_symmetry_space_group_name_Hall '-P 2ybc'
_symmetry_space_group_name_H-M 'P 1 21/c 1'
_atom_sites_solution_hydrogens geom
_atom_sites_solution_primary direct
_atom_sites_solution_secondary difmap
_audit_conform_dict_location ftp://ftp.iucr.org/pub/cif_core.dic
_audit_conform_dict_name cif_core.dic
_audit_conform_dict_version 2.3
_audit_creation_date 2005-08-28T21:06:32-00:00
_audit_creation_method 'WinGX routine CIF_UPDATE'
_cell_angle_alpha 90
_cell_angle_beta 93.057(6)
_cell_angle_gamma 90
_cell_formula_units_Z 2
_cell_length_a 10.631(3)
_cell_length_b 9.199(3)
_cell_length_c 9.207(3)
_cell_measurement_reflns_used 952
_cell_measurement_temperature 173(2)
_cell_measurement_theta_max 28.305
_cell_measurement_theta_min 3.839
_cell_volume 899.1(5)
_computing_cell_refinement 'Bruker SAINT+ (Bruker, 1999)'
_computing_data_collection 'Bruker SMART-NT (Bruker, 1998)'
_computing_data_reduction 'Bruker SAINT+ (Bruker, 1999)'
_computing_molecular_graphics
;
Ortep-3 for Windows (Farrugia, 1997) and DIAMOND (Brandenburg, 1999)
;
_computing_publication_material
;
WinGX publication routines (Farrugia, 1999) and PLATON (Spek, 2002)
;
_computing_structure_refinement 'SHELXL-97 (Sheldrick, 1997)'
_computing_structure_solution 'SHELXS-97 (Sheldrick, 1997)'
_diffrn_ambient_temperature 173(2)
_diffrn_measured_fraction_theta_full 0.998
_diffrn_measured_fraction_theta_max 0.998
_diffrn_measurement_device_type 'CCD area detector'
_diffrn_measurement_method 'phi and omega scans'
_diffrn_radiation_monochromator graphite
_diffrn_radiation_type MoK\a
_diffrn_radiation_wavelength 0.71073
_diffrn_reflns_av_R_equivalents 0.0926
_diffrn_reflns_av_unetI/netI 0.0606
_diffrn_reflns_limit_h_max 9
_diffrn_reflns_limit_h_min -14
_diffrn_reflns_limit_k_max 12
_diffrn_reflns_limit_k_min -11
_diffrn_reflns_limit_l_max 11
_diffrn_reflns_limit_l_min -12
_diffrn_reflns_number 6108
_diffrn_reflns_theta_full 27.99
_diffrn_reflns_theta_max 27.99
_diffrn_reflns_theta_min 1.92
_exptl_absorpt_coefficient_mu 16.239
_exptl_absorpt_correction_T_max 0.508
_exptl_absorpt_correction_T_min 0.0238
_exptl_absorpt_correction_type integration
_exptl_absorpt_process_details 'Bruker XPREP (Bruker, 1999)'
_exptl_crystal_colour orange
_exptl_crystal_density_diffrn 3.202
_exptl_crystal_density_method 'not measured'
_exptl_crystal_description plate
_exptl_crystal_F_000 760
_exptl_crystal_size_max 0.44
_exptl_crystal_size_mid 0.4
_exptl_crystal_size_min 0.04
_refine_diff_density_max 1.665
_refine_diff_density_min -2.016
_refine_diff_density_rms 0.263
_refine_ls_extinction_coef 0.0100(5)
_refine_ls_extinction_expression Fc^*^=kFc[1+0.001xFc^2^\l^3^/sin(2\q)]^-1/4^
_refine_ls_extinction_method SHELXL
_refine_ls_goodness_of_fit_ref 1.108
_refine_ls_hydrogen_treatment constr
_refine_ls_matrix_type full
_refine_ls_number_parameters 73
_refine_ls_number_reflns 2160
_refine_ls_number_restraints 0
_refine_ls_restrained_S_all 1.108
_refine_ls_R_factor_all 0.0311
_refine_ls_R_factor_gt 0.0296
_refine_ls_shift/su_max 0.002
_refine_ls_shift/su_mean 0
_refine_ls_structure_factor_coef Fsqd
_refine_ls_weighting_details 'calc w=1/[\s^2^(Fo^2^)+(0.0305P)^2^+2.5121P] where P=(Fo^2^+2Fc^2^)/3'
_refine_ls_weighting_scheme calc
_refine_ls_wR_factor_gt 0.0798
_refine_ls_wR_factor_ref 0.0807
_reflns_number_gt 2047
_reflns_number_total 2160
_reflns_threshold_expression >2sigma(I)
_cod_data_source_file b917824d.txt
_cod_data_source_block 2
_cod_depositor_comments
;
The following automatic conversions were performed:

'_symmetry_cell_setting' value 'Monoclinic' changed to 'monoclinic'
according to /home/saulius/struct/CIF-dictionaries/cif_core.dic
dictionary named 'cif_core.dic' version 2.4.2 from 2011-04-26.

Automatic conversion script
Id: cif_fix_values 1891 2012-01-12 08:04:46Z andrius 
;
_cod_original_sg_symbol_H-M P2(1)/c
_cod_database_code 7212002

loop_
_symmetry_equiv_pos_as_xyz
'x, y, z'
'-x, y+1/2, -z+1/2'
'-x, -y, -z'
'x, -y-1/2, z-1/2'

loop_
_atom_site_label
_atom_site_type_symbol
_atom_site_fract_x
_atom_site_fract_y
_atom_site_fract_z
_atom_site_U_iso_or_equiv
_atom_site_adp_type
_atom_site_occupancy
_atom_site_symmetry_multiplicity
_atom_site_calc_flag
_atom_site_refinement_flags
C1 C 0.2838(7) -0.0068(6) 0.4586(7) 0.0248(12) Uani 1 1 d .
H1D H 0.2048 0.0083 0.3986 0.03 Uiso 1 1 calc R
H1E H 0.3365 -0.0768 0.4074 0.03 Uiso 1 1 calc R
C2 C 0.3533(6) 0.1365(6) 0.4777(6) 0.0234(11) Uani 1 1 d .
H2D H 0.4263 0.1234 0.5478 0.028 Uiso 1 1 calc R
H2E H 0.2965 0.2095 0.5184 0.028 Uiso 1 1 calc R
C3 C 0.3993(6) 0.1923(6) 0.3340(6) 0.0247(11) Uani 1 1 d .
H3A H 0.3281 0.1955 0.2603 0.03 Uiso 1 1 calc R
H3B H 0.4325 0.2923 0.3472 0.03 Uiso 1 1 calc R
N1 N 0.2541(5) -0.0669(5) 0.6024(6) 0.0262(10) Uani 1 1 d .
H1A H 0.213 -0.1531 0.5897 0.039 Uiso 1 1 calc R
H1B H 0.2043 -0.0032 0.6485 0.039 Uiso 1 1 calc R
H1C H 0.3269 -0.0813 0.6572 0.039 Uiso 1 1 calc R
O1 O 0.4970(5) 0.0987(6) 0.2840(5) 0.0323(10) Uani 1 1 d .
H1 H 0.4765 0.0689 0.1998 0.048 Uiso 1 1 calc R
I1 I -0.29280(3) 0.06314(4) -0.00965(4) 0.02212(13) Uani 1 1 d .
I2 I 0.02682(4) 0.27906(4) 0.22391(4) 0.02483(14) Uani 1 1 d .
Pb1 Pb 0 0 0 0.01973(13) Uani 1 2 d S

loop_
_atom_site_aniso_label
_atom_site_aniso_U_11
_atom_site_aniso_U_22
_atom_site_aniso_U_33
_atom_site_aniso_U_23
_atom_site_aniso_U_13
_atom_site_aniso_U_12
C1 0.030(3) 0.026(3) 0.019(3) 0.0014(19) 0.003(2) 0.000(2)
C2 0.032(3) 0.018(2) 0.020(2) -0.0031(19) 0.004(2) 0.001(2)
C3 0.028(3) 0.022(2) 0.024(3) 0.000(2) 0.005(2) 0.000(2)
N1 0.026(2) 0.023(2) 0.030(2) 0.0024(19) 0.013(2) -0.0017(19)
O1 0.030(2) 0.047(3) 0.0202(19) -0.0087(19) 0.0054(18) 0.004(2)
I1 0.0223(2) 0.02192(19) 0.02239(19) -0.00022(12) 0.00298(15) -0.00062(13)
I2 0.0276(2) 0.0240(2) 0.0234(2) -0.00732(13) 0.00518(15) -0.00196(14)
Pb1 0.02125(18) 0.02096(17) 0.01717(16) 0.00055(9) 0.00293(12) 0.00095(10)

loop_
_atom_type_symbol
_atom_type_description
_atom_type_scat_dispersion_real
_atom_type_scat_dispersion_imag
_atom_type_scat_source
C C 0.0033 0.0016 'International Tables Vol C Tables 4.2.6.8 and 6.1.1.4'
H H 0 0 'International Tables Vol C Tables 4.2.6.8 and 6.1.1.4'
N N 0.0061 0.0033 'International Tables Vol C Tables 4.2.6.8 and 6.1.1.4'
O O 0.0106 0.006 'International Tables Vol C Tables 4.2.6.8 and 6.1.1.4'
I I -0.4742 1.8119 'International Tables Vol C Tables 4.2.6.8 and 6.1.1.4'
Pb Pb -3.3944 10.1111 'International Tables Vol C Tables 4.2.6.8 and 6.1.1.4'

loop_
_exptl_crystal_face_index_h
_exptl_crystal_face_index_k
_exptl_crystal_face_index_l
_exptl_crystal_face_perp_dist
1 0 0 0.02
-1 0 0 0.02
0 0 -1 0.2
0 0 1 0.2
0 1 0 0.22
0 -1 0 0.22

loop_
_geom_angle_atom_site_label_1
_geom_angle_atom_site_label_2
_geom_angle_atom_site_label_3
_geom_angle
_geom_angle_site_symmetry_1
_geom_angle_site_symmetry_3
N1 C1 C2 110.2(5) . .
N1 C1 H1D 109.6 . .
C2 C1 H1D 109.6 . .
N1 C1 H1E 109.6 . .
C2 C1 H1E 109.6 . .
H1D C1 H1E 108.1 . .
C1 C2 C3 111.7(5) . .
C1 C2 H2D 109.3 . .
C3 C2 H2D 109.3 . .
C1 C2 H2E 109.3 . .
C3 C2 H2E 109.3 . .
H2D C2 H2E 107.9 . .
O1 C3 C2 110.2(5) . .
O1 C3 H3A 109.6 . .
C2 C3 H3A 109.6 . .
O1 C3 H3B 109.6 . .
C2 C3 H3B 109.6 . .
H3A C3 H3B 108.1 . .
C1 N1 H1A 109.5 . .
C1 N1 H1B 109.5 . .
H1A N1 H1B 109.5 . .
C1 N1 H1C 109.5 . .
H1A N1 H1C 109.5 . .
H1B N1 H1C 109.5 . .
C3 O1 H1 109.5 . .
Pb1 I2 Pb1 163.679(13) 2 .
I1 Pb1 I1 180.000(12) 3 .
I1 Pb1 I2 90.542(11) 3 4_565
I1 Pb1 I2 89.458(11) . 4_565
I1 Pb1 I2 89.458(11) 3 2_545
I1 Pb1 I2 90.542(11) . 2_545
I2 Pb1 I2 180 4_565 2_545
I1 Pb1 I2 94.203(11) 3 .
I1 Pb1 I2 85.797(11) . .
I2 Pb1 I2 89.65(2) 4_565 .
I2 Pb1 I2 90.35(2) 2_545 .
I1 Pb1 I2 85.797(11) 3 3
I1 Pb1 I2 94.203(11) . 3
I2 Pb1 I2 90.35(2) 4_565 3
I2 Pb1 I2 89.65(2) 2_545 3
I2 Pb1 I2 180.000(12) . 3

loop_
_geom_bond_atom_site_label_1
_geom_bond_atom_site_label_2
_geom_bond_distance
_geom_bond_site_symmetry_2
C1 N1 1.484(8) .
C1 C2 1.517(8) .
C1 H1D 0.99 .
C1 H1E 0.99 .
C2 C3 1.524(8) .
C2 H2D 0.99 .
C2 H2E 0.99 .
C3 O1 1.443(7) .
C3 H3A 0.99 .
C3 H3B 0.99 .
N1 H1A 0.91 .
N1 H1B 0.91 .
N1 H1C 0.91 .
O1 H1 0.84 .
I1 Pb1 3.1632(9) .
I2 Pb1 3.2788(7) 2
I2 Pb1 3.2953(7) .
Pb1 I1 3.1632(9) 3
Pb1 I2 3.2788(7) 4_565
Pb1 I2 3.2788(7) 2_545
Pb1 I2 3.2953(7) 3

loop_
_geom_hbond_atom_site_label_D
_geom_hbond_atom_site_label_H
_geom_hbond_atom_site_label_A
_geom_hbond_distance_DH
_geom_hbond_distance_HA
_geom_hbond_distance_DA
_geom_hbond_angle_DHA
_geom_hbond_site_symmetry_A
N1 H1A I1 0.91 2.85 3.538(5) 133 2_545
N1 H1B I2 0.91 2.9 3.793(5) 166 4_566
N1 H1C O1 0.91 1.93 2.808(7) 162 3_656
N1 H1C I1 0.91 3.29 3.750(5) 114 3_556
O1 H1 I1 0.84 2.83 3.567(5) 148 3
O1 H1 I1 0.84 3.2 3.613(4) 113 1_655

loop_
_geom_torsion_atom_site_label_1
_geom_torsion_atom_site_label_2
_geom_torsion_atom_site_label_3
_geom_torsion_atom_site_label_4
_geom_torsion
_geom_torsion_site_symmetry_1
_geom_torsion_site_symmetry_4
N1 C1 C2 C3 173.1(5) . .
C1 C2 C3 O1 -67.8(7) . .
Pb1 I2 Pb1 I1 -121.84(5) 2 3
Pb1 I2 Pb1 I1 58.16(5) 2 .
Pb1 I2 Pb1 I2 147.64(4) 2 4_565
Pb1 I2 Pb1 I2 -32.36(4) 2 2_545
